data_7156264
loop_
_publ_author_name
'Jia, Feng-Cheng'
'Xu, Cheng'
'Wang, Yu-Wei'
'Chen, Zhi-Peng'
'Chen, Yun-Feng'
'Wu, An-Xin'

_publ_section_title
;
 Copper-catalyzed ambient-temperature decarboxylative annulation of
 isatins with amidine hydrochlorides: a facile access to
 2-(1,3,5-triazin-2-yl)aniline derivatives.
;
_journal_issue 23
_journal_name_full 'Organic &amp; biomolecular chemistry'
_journal_page_first 4223
_journal_page_last 4226
_journal_paper_doi 10.1039/c8ob00904j
_journal_volume 16
_journal_year 2018
_chemical_formula_sum 'C15 H15 Cl N4'
_chemical_formula_weight 286.76
_space_group_crystal_system monoclinic
_space_group_IT_number 14
_space_group_name_Hall '-P 2yn'
_space_group_name_H-M_alt 'P 1 21/n 1'
_symmetry_space_group_name_Hall '-P 2yn'
_symmetry_space_group_name_H-M 'P 1 21/n 1'
_atom_sites_solution_hydrogens geom
_audit_creation_method SHELXL-2014/7
_audit_update_record
;
2018-04-02 deposited with the CCDC.
2018-05-15 downloaded from the CCDC.
;
_cell_angle_alpha 90
_cell_angle_beta 96.741(3)
_cell_angle_gamma 90
_cell_formula_units_Z 4
_cell_length_a 10.585(2)
_cell_length_b 8.8309(18)
_cell_length_c 15.039(3)
_cell_measurement_reflns_used 3495
_cell_measurement_temperature 273(2)
_cell_measurement_theta_max 31.34
_cell_measurement_theta_min 2.50
_cell_volume 1396.1(5)
_computing_structure_refinement 'SHELXL-2014/7 (Sheldrick, 2014)'
_diffrn_ambient_temperature 273(2)
_diffrn_measured_fraction_theta_full 0.975
_diffrn_measured_fraction_theta_max 0.882
_diffrn_measurement_device_type CCD
_diffrn_radiation_type MoK\a
_diffrn_radiation_wavelength 0.71073
_diffrn_reflns_av_R_equivalents 0.0244
_diffrn_reflns_av_unetI/netI 0.0335
_diffrn_reflns_Laue_measured_fraction_full 0.975
_diffrn_reflns_Laue_measured_fraction_max 0.882
_diffrn_reflns_limit_h_max 15
_diffrn_reflns_limit_h_min -15
_diffrn_reflns_limit_k_max 12
_diffrn_reflns_limit_k_min -10
_diffrn_reflns_limit_l_max 21
_diffrn_reflns_limit_l_min -21
_diffrn_reflns_number 10228
_diffrn_reflns_point_group_measured_fraction_full 0.975
_diffrn_reflns_point_group_measured_fraction_max 0.882
_diffrn_reflns_theta_full 25.242
_diffrn_reflns_theta_max 32.150
_diffrn_reflns_theta_min 2.234
_exptl_absorpt_coefficient_mu 0.269
_exptl_absorpt_correction_type multi-scan
_exptl_absorpt_process_details sadabs
_exptl_crystal_colour colorless
_exptl_crystal_density_diffrn 1.364
_exptl_crystal_description block
_exptl_crystal_F_000 600
_exptl_crystal_size_max 0.220
_exptl_crystal_size_mid 0.200
_exptl_crystal_size_min 0.180
_exptl_transmission_factor_max 0.864
_exptl_transmission_factor_min 0.864
_refine_diff_density_max 1.084
_refine_diff_density_min -0.329
_refine_diff_density_rms 0.059
_refine_ls_extinction_method none
_refine_ls_goodness_of_fit_ref 1.005
_refine_ls_hydrogen_treatment constr
_refine_ls_matrix_type full
_refine_ls_number_parameters 181
_refine_ls_number_reflns 4318
_refine_ls_number_restraints 0
_refine_ls_restrained_S_all 1.005
_refine_ls_R_factor_all 0.0784
_refine_ls_R_factor_gt 0.0582
_refine_ls_shift/su_max 0.000
_refine_ls_shift/su_mean 0.000
_refine_ls_structure_factor_coef Fsqd
_refine_ls_weighting_details 'w=1/[\s^2^(Fo^2^)+(0.1173P)^2^+0.4488P] where P=(Fo^2^+2Fc^2^)/3'
_refine_ls_weighting_scheme calc
_refine_ls_wR_factor_gt 0.1829
_refine_ls_wR_factor_ref 0.2028
_reflns_Friedel_coverage 0.000
_reflns_number_gt 3138
_reflns_number_total 4318
_reflns_threshold_expression 'I > 2\s(I)'
_cod_data_source_file c8ob00904j2.cif
_cod_data_source_block 1_a
_cod_depositor_comments 'Adding full bibliography for 7156264.cif.'
_cod_database_code 7156264
_shelx_shelxl_version_number 2014/7
_shelx_space_group_comment
;
The symmetry employed for this shelxl refinement is uniquely defined
by the following loop, which should always be used as a source of
symmetry information in preference to the above space-group names.
They are only intended as comments.
;
_shelx_estimated_absorpt_t_min 0.943
_shelx_estimated_absorpt_t_max 0.953

loop_
_space_group_symop_operation_xyz
'x, y, z'
'-x+1/2, y+1/2, -z+1/2'
'-x, -y, -z'
'x-1/2, -y-1/2, z-1/2'

loop_
_atom_site_label
_atom_site_type_symbol
_atom_site_fract_x
_atom_site_fract_y
_atom_site_fract_z
_atom_site_U_iso_or_equiv
_atom_site_adp_type
_atom_site_occupancy
_atom_site_site_symmetry_order
_atom_site_calc_flag
_atom_site_refinement_flags_posn
_atom_site_refinement_flags_adp
C1 C 0.1770(3) 0.2571(3) 0.4214(2) 0.0692(7) Uani 1 1 d . .
H1A H 0.1624 0.1875 0.3713 0.083 Uiso 1 1 calc R U
H1B H 0.2345 0.2200 0.4717 0.083 Uiso 1 1 calc R U
C2 C 0.0710(2) 0.3528(3) 0.44088(19) 0.0666(7) Uani 1 1 d . .
H2A H 0.0629 0.3745 0.5032 0.080 Uiso 1 1 calc R U
H2B H -0.0091 0.3421 0.4029 0.080 Uiso 1 1 calc R U
C3 C 0.1797(2) 0.4236(3) 0.40090(14) 0.0528(5) Uani 1 1 d . .
H3 H 0.1625 0.4501 0.3374 0.063 Uiso 1 1 calc R U
C4 C 0.27217(18) 0.5207(2) 0.45413(12) 0.0410(4) Uani 1 1 d . .
C5 C 0.41987(16) 0.7044(2) 0.45949(11) 0.0376(4) Uani 1 1 d . .
C6 C 0.38359(16) 0.58483(19) 0.58715(11) 0.0345(3) Uani 1 1 d . .
C7 C 0.4885(2) 0.8219(2) 0.41584(13) 0.0474(4) Uani 1 1 d . .
H7 H 0.5625 0.8655 0.4523 0.057 Uiso 1 1 calc R U
C8 C 0.4968(3) 0.8157(3) 0.31738(15) 0.0597(6) Uani 1 1 d . .
H8A H 0.5750 0.8503 0.2963 0.072 Uiso 1 1 calc R U
H8B H 0.4561 0.7312 0.2842 0.072 Uiso 1 1 calc R U
C9 C 0.4154(3) 0.9286(3) 0.35151(18) 0.0619(6) Uani 1 1 d . .
H9A H 0.3241 0.9142 0.3396 0.074 Uiso 1 1 calc R U
H9B H 0.4431 1.0334 0.3517 0.074 Uiso 1 1 calc R U
C10 C 0.41015(16) 0.57594(19) 0.68556(11) 0.0347(3) Uani 1 1 d . .
C11 C 0.33118(17) 0.4961(2) 0.73994(12) 0.0377(4) Uani 1 1 d . .
C12 C 0.36416(18) 0.5059(2) 0.83337(12) 0.0411(4) Uani 1 1 d . .
C13 C 0.4670(2) 0.5862(2) 0.87174(13) 0.0459(4) Uani 1 1 d . .
H13 H 0.4846 0.5901 0.9338 0.055 Uiso 1 1 calc R U
C14 C 0.5447(2) 0.6615(3) 0.81874(13) 0.0483(5) Uani 1 1 d . .
H14 H 0.6150 0.7155 0.8447 0.058 Uiso 1 1 calc R U
C15 C 0.51695(17) 0.6557(2) 0.72664(12) 0.0409(4) Uani 1 1 d . .
H15 H 0.5698 0.7055 0.6910 0.049 Uiso 1 1 calc R U
Cl1 Cl 0.26872(6) 0.41186(7) 0.90187(4) 0.0607(2) Uani 1 1 d . .
N1 N 0.32904(16) 0.62616(19) 0.40972(10) 0.0416(3) Uani 1 1 d . .
N2 N 0.45249(14) 0.68658(18) 0.54725(9) 0.0385(3) Uani 1 1 d . .
N3 N 0.29400(15) 0.49661(18) 0.54292(10) 0.0391(3) Uani 1 1 d . .
N4 N 0.22751(18) 0.4181(2) 0.70551(12) 0.0543(5) Uani 1 1 d . .
H4A H 0.1807 0.3737 0.7406 0.065 Uiso 1 1 calc R U
H4B H 0.2081 0.4128 0.6484 0.065 Uiso 1 1 calc R U

loop_
_atom_site_aniso_label
_atom_site_aniso_U_11
_atom_site_aniso_U_22
_atom_site_aniso_U_33
_atom_site_aniso_U_23
_atom_site_aniso_U_13
_atom_site_aniso_U_12
C1 0.0741(16) 0.0478(14) 0.0814(16) -0.0103(12) -0.0091(13) -0.0081(12)
C2 0.0514(12) 0.0708(17) 0.0751(15) -0.0036(13) -0.0038(11) -0.0166(12)
C3 0.0606(12) 0.0511(13) 0.0438(10) -0.0015(8) -0.0057(9) -0.0106(9)
C4 0.0429(9) 0.0398(10) 0.0392(8) -0.0003(7) 0.0008(6) 0.0018(7)
C5 0.0373(8) 0.0367(9) 0.0390(8) 0.0037(6) 0.0060(6) 0.0048(6)
C6 0.0352(8) 0.0334(9) 0.0350(7) 0.0011(6) 0.0043(6) 0.0042(6)
C7 0.0476(10) 0.0489(12) 0.0451(9) 0.0106(8) 0.0032(7) -0.0050(8)
C8 0.0719(15) 0.0601(14) 0.0491(11) 0.0143(10) 0.0161(10) -0.0002(11)
C9 0.0653(14) 0.0472(13) 0.0728(15) 0.0231(11) 0.0067(11) 0.0044(10)
C10 0.0372(8) 0.0327(9) 0.0339(7) 0.0014(6) 0.0027(6) 0.0018(6)
C11 0.0386(8) 0.0334(9) 0.0414(8) 0.0000(6) 0.0057(6) -0.0004(6)
C12 0.0451(9) 0.0380(10) 0.0405(8) 0.0027(7) 0.0064(7) 0.0015(7)
C13 0.0521(11) 0.0450(11) 0.0391(8) 0.0028(7) -0.0006(7) 0.0023(8)
C14 0.0450(10) 0.0503(12) 0.0468(9) 0.0019(8) -0.0058(7) -0.0074(8)
C15 0.0391(8) 0.0396(10) 0.0428(8) 0.0031(7) -0.0004(7) -0.0033(7)
Cl1 0.0707(4) 0.0653(4) 0.0488(3) 0.0091(2) 0.0187(2) -0.0113(3)
N1 0.0472(8) 0.0397(9) 0.0368(7) 0.0039(6) 0.0001(6) 0.0008(6)
N2 0.0381(7) 0.0405(9) 0.0367(7) 0.0023(6) 0.0039(5) -0.0009(6)
N3 0.0430(8) 0.0373(9) 0.0367(7) 0.0004(6) 0.0029(6) -0.0023(6)
N4 0.0533(10) 0.0664(12) 0.0442(8) 0.0001(8) 0.0095(7) -0.0223(9)

loop_
_atom_type_symbol
_atom_type_description
_atom_type_scat_dispersion_real
_atom_type_scat_dispersion_imag
_atom_type_scat_source
C C 0.0033 0.0016 'International Tables Vol C Tables 4.2.6.8 and 6.1.1.4'
H H 0.0000 0.0000 'International Tables Vol C Tables 4.2.6.8 and 6.1.1.4'
N N 0.0061 0.0033 'International Tables Vol C Tables 4.2.6.8 and 6.1.1.4'
Cl Cl 0.1484 0.1585 'International Tables Vol C Tables 4.2.6.8 and 6.1.1.4'

loop_
_geom_angle_atom_site_label_1
_geom_angle_atom_site_label_2
_geom_angle_atom_site_label_3
_geom_angle
C2 C1 C3 60.59(18)
C2 C1 H1A 117.7
C3 C1 H1A 117.7
C2 C1 H1B 117.7
C3 C1 H1B 117.7
H1A C1 H1B 114.8
C1 C2 C3 61.07(18)
C1 C2 H2A 117.7
C3 C2 H2A 117.7
C1 C2 H2B 117.7
C3 C2 H2B 117.7
H2A C2 H2B 114.8
C4 C3 C2 121.4(2)
C4 C3 C1 119.2(2)
C2 C3 C1 58.34(18)
C4 C3 H3 115.3
C2 C3 H3 115.3
C1 C3 H3 115.3
N1 C4 N3 125.03(17)
N1 C4 C3 116.60(17)
N3 C4 C3 118.36(18)
N1 C5 N2 125.28(16)
N1 C5 C7 118.43(16)
N2 C5 C7 116.27(17)
N2 C6 N3 123.81(15)
N2 C6 C10 115.75(15)
N3 C6 C10 120.44(15)
C5 C7 C8 120.50(19)
C5 C7 C9 119.26(18)
C8 C7 C9 57.98(16)
C5 C7 H7 115.6
C8 C7 H7 115.6
C9 C7 H7 115.6
C9 C8 C7 61.16(16)
C9 C8 H8A 117.7
C7 C8 H8A 117.7
C9 C8 H8B 117.7
C7 C8 H8B 117.7
H8A C8 H8B 114.8
C8 C9 C7 60.86(15)
C8 C9 H9A 117.7
C7 C9 H9A 117.7
C8 C9 H9B 117.7
C7 C9 H9B 117.7
H9A C9 H9B 114.8
C15 C10 C11 119.35(15)
C15 C10 C6 117.44(15)
C11 C10 C6 123.17(16)
N4 C11 C12 120.64(17)
N4 C11 C10 122.65(16)
C12 C11 C10 116.69(16)
C13 C12 C11 122.90(17)
C13 C12 Cl1 119.14(15)
C11 C12 Cl1 117.96(14)
C12 C13 C14 120.28(18)
C12 C13 H13 119.9
C14 C13 H13 119.9
C13 C14 C15 119.29(18)
C13 C14 H14 120.4
C15 C14 H14 120.4
C14 C15 C10 121.47(17)
C14 C15 H15 119.3
C10 C15 H15 119.3
C4 N1 C5 114.71(15)
C5 N2 C6 115.49(15)
C4 N3 C6 115.42(16)
C11 N4 H4A 120.0
C11 N4 H4B 120.0
H4A N4 H4B 120.0

loop_
_geom_bond_atom_site_label_1
_geom_bond_atom_site_label_2
_geom_bond_distance
C1 C2 1.462(4)
C1 C3 1.503(4)
C1 H1A 0.9700
C1 H1B 0.9700
C2 C3 1.496(3)
C2 H2A 0.9700
C2 H2B 0.9700
C3 C4 1.467(3)
C3 H3 0.9800
C4 N1 1.330(2)
C4 N3 1.345(2)
C5 N1 1.339(2)
C5 N2 1.334(2)
C5 C7 1.465(3)
C6 N2 1.342(2)
C6 N3 1.342(2)
C6 C10 1.476(2)
C7 C8 1.495(3)
C7 C9 1.499(3)
C7 H7 0.9800
C8 C9 1.451(4)
C8 H8A 0.9700
C8 H8B 0.9700
C9 H9A 0.9700
C9 H9B 0.9700
C10 C15 1.411(2)
C10 C11 1.423(2)
C11 N4 1.347(2)
C11 C12 1.410(2)
C12 C13 1.369(3)
C12 Cl1 1.7365(19)
C13 C14 1.381(3)
C13 H13 0.9300
C14 C15 1.383(3)
C14 H14 0.9300
C15 H15 0.9300
N4 H4A 0.8600
N4 H4B 0.8600

loop_
_geom_torsion_atom_site_label_1
_geom_torsion_atom_site_label_2
_geom_torsion_atom_site_label_3
_geom_torsion_atom_site_label_4
_geom_torsion
C1 C2 C3 C4 -107.2(3)
C2 C1 C3 C4 110.9(2)
C2 C3 C4 N1 -152.3(2)
C1 C3 C4 N1 139.1(2)
C2 C3 C4 N3 28.3(3)
C1 C3 C4 N3 -40.4(3)
N1 C5 C7 C8 -23.9(3)
N2 C5 C7 C8 157.31(19)
N1 C5 C7 C9 44.0(3)
N2 C5 C7 C9 -134.7(2)
C5 C7 C8 C9 107.5(2)
C5 C7 C9 C8 -109.6(2)
N2 C6 C10 C15 -9.7(2)
N3 C6 C10 C15 171.34(16)
N2 C6 C10 C11 167.97(16)
N3 C6 C10 C11 -11.0(3)
C15 C10 C11 N4 179.72(18)
C6 C10 C11 N4 2.1(3)
C15 C10 C11 C12 1.6(3)
C6 C10 C11 C12 -176.01(16)
N4 C11 C12 C13 -178.6(2)
C10 C11 C12 C13 -0.5(3)
N4 C11 C12 Cl1 1.1(3)
C10 C11 C12 Cl1 179.20(13)
C11 C12 C13 C14 -0.6(3)
Cl1 C12 C13 C14 179.74(16)
C12 C13 C14 C15 0.5(3)
C13 C14 C15 C10 0.7(3)
C11 C10 C15 C14 -1.8(3)
C6 C10 C15 C14 176.00(18)
N3 C4 N1 C5 4.5(3)
C3 C4 N1 C5 -174.98(18)
N2 C5 N1 C4 -2.0(3)
C7 C5 N1 C4 179.39(17)
N1 C5 N2 C6 -2.5(3)
C7 C5 N2 C6 176.19(16)
N3 C6 N2 C5 5.0(3)
C10 C6 N2 C5 -173.88(15)
N1 C4 N3 C6 -2.2(3)
C3 C4 N3 C6 177.20(17)
N2 C6 N3 C4 -2.9(3)
C10 C6 N3 C4 176.01(16)
